data_7235150
loop_
_publ_author_name
'K. S. Asha'
'Arthur C. Reber'
'N. Ahmed'
'R. Nath'
'Shiv N. Khanna'
'Sukhendu Mandal'

_publ_section_title
;
 The effect of substituted benzene dicarboxylic acid linkers on the
 optical band gap energy and magnetic coupling in manganese trimer metal
 organic frameworks
;
_journal_name_full 'Journal of Materials Chemistry C'
_journal_page_first 539
_journal_page_last 548
_journal_paper_doi 10.1039/C6TC03577A
_journal_volume 5
_journal_year 2017
_chemical_formula_sum 'C15 H13 Mn1.5 N3 O12'
_chemical_formula_weight 509.69
_space_group_IT_number 61
_space_group_name_Hall '-P 2ac 2ab'
_space_group_name_H-M_alt 'P b c a'
_symmetry_cell_setting orthorhombic
_symmetry_space_group_name_H-M 'P b c a'
_atom_sites_solution_hydrogens geom
_atom_sites_solution_primary direct
_atom_sites_solution_secondary difmap
_cell_angle_alpha 90.00
_cell_angle_beta 90.00
_cell_angle_gamma 90.00
_cell_formula_units_Z 8
_cell_length_a 9.8696(6)
_cell_length_b 18.0782(12)
_cell_length_c 27.2802(17)
_cell_measurement_reflns_used 4047
_cell_measurement_temperature 298(2)
_cell_measurement_theta_max 24.71
_cell_measurement_theta_min 2.99
_cell_volume 4867.5(5)
_computing_structure_refinement 'SHELXL-97 (Sheldrick, 2008)'
_diffrn_ambient_temperature 298(2)
_diffrn_measured_fraction_theta_full 0.975
_diffrn_measured_fraction_theta_max 0.975
_diffrn_measurement_device_type 'CCD area detector'
_diffrn_measurement_method 'phi and omega scans'
_diffrn_radiation_monochromator graphite
_diffrn_radiation_source 'fine-focus sealed tube'
_diffrn_radiation_type MoK\a
_diffrn_radiation_wavelength 0.71073
_diffrn_reflns_av_R_equivalents 0.0551
_diffrn_reflns_av_sigmaI/netI 0.0544
_diffrn_reflns_limit_h_max 8
_diffrn_reflns_limit_h_min -11
_diffrn_reflns_limit_k_max 21
_diffrn_reflns_limit_k_min -15
_diffrn_reflns_limit_l_max 31
_diffrn_reflns_limit_l_min -32
_diffrn_reflns_number 18867
_diffrn_reflns_theta_full 24.71
_diffrn_reflns_theta_max 24.71
_diffrn_reflns_theta_min 2.99
_exptl_absorpt_coefficient_mu 0.848
_exptl_absorpt_correction_T_max 0.9200
_exptl_absorpt_correction_T_min 0.8833
_exptl_absorpt_process_details SADABS
_exptl_crystal_colour colorless
_exptl_crystal_density_diffrn 1.391
_exptl_crystal_density_method 'not measured'
_exptl_crystal_description block
_exptl_crystal_F_000 2060
_exptl_crystal_size_max 0.15
_exptl_crystal_size_mid 0.15
_exptl_crystal_size_min 0.10
_refine_diff_density_max 2.032
_refine_diff_density_min -0.784
_refine_diff_density_rms 0.185
_refine_ls_extinction_method none
_refine_ls_goodness_of_fit_ref 1.585
_refine_ls_hydrogen_treatment mixed
_refine_ls_matrix_type full
_refine_ls_number_parameters 289
_refine_ls_number_reflns 4047
_refine_ls_number_restraints 0
_refine_ls_restrained_S_all 1.585
_refine_ls_R_factor_all 0.1844
_refine_ls_R_factor_gt 0.1388
_refine_ls_shift/su_max 1.058
_refine_ls_shift/su_mean 0.059
_refine_ls_structure_factor_coef Fsqd
_refine_ls_weighting_details 'calc w=1/[\s^2^(Fo^2^)+(0.2000P)^2^+0.0000P] where P=(Fo^2^+2Fc^2^)/3'
_refine_ls_weighting_scheme calc
_refine_ls_wR_factor_gt 0.4009
_refine_ls_wR_factor_ref 0.4281
_reflns_number_gt 2555
_reflns_number_total 4047
_reflns_threshold_expression >2\s(I)
_cod_data_source_file J-Mater-Chem-C-2017-5-539.cif
_cod_data_source_block compound5_NO2
_cod_depositor_comments
;
The following automatic conversions were performed:

data item '_symmetry_cell_setting' value 'Orthorhombic' was changed
to 'orthorhombic' in accordance with the built-in table derived from
the CIF Core dictionary named 'cif_core.dic' version 2.4.5 last
updated on 2014-11-21.

Automatic conversion script
Id: cif_fix_values 6909 2019-04-08 15:41:33Z antanas 
;
_cod_original_sg_symbol_H-M Pbca
_cod_original_formula_sum 'C15 H13 Mn1.50 N3 O12'
_cod_database_code 7235150

loop_
_symmetry_equiv_pos_as_xyz
'x, y, z'
'x+1/2, -y+1/2, -z'
'-x, y+1/2, -z+1/2'
'-x+1/2, -y, z+1/2'
'-x, -y, -z'
'-x-1/2, y-1/2, z'
'x, -y-1/2, z-1/2'
'x-1/2, y, -z-1/2'

loop_
_atom_site_label
_atom_site_type_symbol
_atom_site_fract_x
_atom_site_fract_y
_atom_site_fract_z
_atom_site_U_iso_or_equiv
_atom_site_adp_type
_atom_site_occupancy
_atom_site_symmetry_multiplicity
_atom_site_calc_flag
_atom_site_refinement_flags
_atom_site_disorder_assembly
_atom_site_disorder_group
Mn1 Mn 0.57675(16) 0.49864(8) 0.63087(6) 0.0530(7) Uani 1 1 d . . .
Mn2 Mn 0.5000 0.5000 0.5000 0.0414(7) Uani 1 2 d S . .
O1 O 0.7814(7) 0.4507(5) 0.6036(3) 0.074(2) Uani 1 1 d . . .
O2 O 0.6595(6) 0.5187(3) 0.5548(3) 0.0495(18) Uani 1 1 d . . .
O3 O 0.4488(8) 0.3971(4) 0.5348(3) 0.064(2) Uani 1 1 d . . .
O4 O 0.3659(7) 0.5578(5) 0.5473(3) 0.064(2) Uani 1 1 d . . .
O5 O 0.4206(8) 0.5776(4) 0.6248(3) 0.067(2) Uani 1 1 d . . .
O6 O 0.4694(8) 0.4022(4) 0.6157(3) 0.064(2) Uani 1 1 d . . .
O7 O 0.7093(10) 0.5886(6) 0.6576(4) 0.102(3) Uani 1 1 d . . .
H7A H 0.7982 0.5842 0.6811 0.153 Uiso 1 1 d R . .
H7B H 0.7010 0.6478 0.6501 0.153 Uiso 1 1 d R . .
O8 O 0.5654(11) 0.4678(6) 0.7060(3) 0.095(3) Uani 1 1 d . . .
O9 O 0.437(3) 0.7179(12) 0.6829(13) 0.326(19) Uani 1 1 d . . .
O10 O 0.247(5) 0.649(2) 0.7080(14) 0.41(3) Uani 1 1 d . . .
O11 O 1.092(2) 0.3854(16) 0.5990(9) 0.245(14) Uani 1 1 d . . .
O12 O 0.945(4) 0.338(2) 0.5640(12) 0.281(18) Uani 1 1 d . . .
N1 N 0.307(3) 0.6876(12) 0.6770(11) 0.216(14) Uani 1 1 d . . .
N2 N 1.015(3) 0.3900(19) 0.5677(12) 0.170(11) Uani 1 1 d . . .
N3 N 0.5704(17) 0.4796(14) 0.7842(6) 0.152(9) Uani 1 1 d . . .
C1 C 0.7689(10) 0.4840(5) 0.5658(4) 0.048(3) Uani 1 1 d . . .
C2 C 0.8863(10) 0.4894(6) 0.5307(4) 0.054(3) Uani 1 1 d . . .
C3 C 0.8905(11) 0.5458(7) 0.4938(4) 0.057(3) Uani 1 1 d . . .
H3 H 0.8164 0.5768 0.4890 0.068 Uiso 1 1 calc R . .
C4 C 0.9993(11) 0.4464(7) 0.5335(4) 0.060(3) Uani 1 1 d . . .
C5 C 0.4297(10) 0.3736(6) 0.5749(5) 0.053(3) Uani 1 1 d . . .
C6 C 0.3609(10) 0.5950(5) 0.5852(4) 0.049(2) Uani 1 1 d . . .
C7 C 0.2834(10) 0.6654(5) 0.5848(4) 0.051(3) Uani 1 1 d . . .
C8 C 0.2651(12) 0.7080(6) 0.6251(4) 0.058(3) Uani 1 1 d . . .
C9 C 0.1945(12) 0.7739(5) 0.6229(3) 0.055(3) Uani 1 1 d . . .
H9A H 0.1828 0.8011 0.6515 0.066 Uiso 1 1 calc R . .
C10 C 0.1413(12) 0.8004(6) 0.5802(4) 0.059(3) Uani 1 1 d . . .
C11 C 0.1665(14) 0.7567(6) 0.5366(4) 0.067(3) Uani 1 1 d . . .
H11 H 0.1361 0.7732 0.5063 0.080 Uiso 1 1 calc R . .
C12 C 0.2365(14) 0.6899(6) 0.5404(4) 0.070(3) Uani 1 1 d . . .
H12 H 0.2516 0.6617 0.5124 0.084 Uiso 1 1 calc R . .
C13 C 0.586(4) 0.4985(14) 0.7427(9) 0.189(16) Uani 1 1 d . . .
H13 H 0.6212 0.5460 0.7391 0.226 Uiso 1 1 calc R . .
C14 C 0.610(8) 0.506(3) 0.833(2) 0.39(5) Uani 1 1 d . . .
H14A H 0.6898 0.4810 0.8436 0.583 Uiso 1 1 calc R . .
H14B H 0.5374 0.4972 0.8557 0.583 Uiso 1 1 calc R . .
H14C H 0.6274 0.5586 0.8314 0.583 Uiso 1 1 calc R . .
C15 C 0.474(4) 0.408(3) 0.7916(12) 0.30(3) Uani 1 1 d . . .
H15A H 0.4309 0.3963 0.7611 0.447 Uiso 1 1 calc R . .
H15B H 0.4065 0.4191 0.8158 0.447 Uiso 1 1 calc R . .
H15C H 0.5278 0.3671 0.8023 0.447 Uiso 1 1 calc R . .

loop_
_atom_site_aniso_label
_atom_site_aniso_U_11
_atom_site_aniso_U_22
_atom_site_aniso_U_33
_atom_site_aniso_U_23
_atom_site_aniso_U_13
_atom_site_aniso_U_12
Mn1 0.0605(12) 0.0402(10) 0.0584(11) 0.0025(8) -0.0048(8) -0.0016(7)
Mn2 0.0413(12) 0.0318(11) 0.0510(12) 0.0039(9) 0.0022(9) 0.0043(9)
O1 0.051(4) 0.091(7) 0.081(5) 0.019(5) -0.002(4) 0.011(4)
O2 0.041(4) 0.032(3) 0.076(5) -0.003(3) 0.002(4) -0.008(3)
O3 0.094(6) 0.032(4) 0.066(5) 0.012(3) -0.005(4) -0.017(4)
O4 0.049(4) 0.072(5) 0.071(5) -0.016(4) 0.001(4) 0.023(4)
O5 0.087(6) 0.052(5) 0.061(5) 0.000(4) 0.007(4) 0.015(4)
O6 0.087(5) 0.035(4) 0.068(5) 0.004(3) -0.012(4) -0.019(4)
O7 0.096(7) 0.071(6) 0.139(9) -0.019(6) -0.024(6) -0.031(5)
O8 0.140(9) 0.099(8) 0.047(5) 0.005(5) -0.017(5) -0.004(7)
O9 0.29(3) 0.146(19) 0.55(5) 0.09(2) -0.24(3) -0.065(18)
O10 0.50(6) 0.40(5) 0.34(4) 0.22(4) 0.24(4) 0.07(4)
O11 0.171(17) 0.35(4) 0.21(2) 0.10(2) -0.107(16) -0.010(17)
O12 0.30(4) 0.35(5) 0.19(2) 0.15(3) 0.04(2) 0.09(3)
N1 0.24(3) 0.098(14) 0.30(3) -0.093(17) -0.17(2) 0.112(16)
N2 0.13(2) 0.21(3) 0.16(2) 0.04(2) 0.029(16) 0.011(18)
N3 0.114(13) 0.28(3) 0.065(9) -0.024(12) 0.003(9) -0.042(14)
C1 0.037(5) 0.028(5) 0.079(7) 0.000(5) -0.013(5) 0.010(4)
C2 0.031(5) 0.064(7) 0.068(7) 0.001(5) -0.006(5) 0.000(5)
C3 0.034(5) 0.064(7) 0.072(7) -0.003(6) -0.008(5) 0.008(5)
C4 0.052(7) 0.064(8) 0.065(7) 0.010(6) -0.008(6) 0.007(6)
C5 0.051(6) 0.030(5) 0.077(8) 0.004(5) 0.013(6) -0.005(4)
C6 0.049(6) 0.033(5) 0.065(7) 0.007(5) 0.015(6) 0.007(5)
C7 0.056(6) 0.032(5) 0.065(6) 0.004(5) 0.011(5) 0.016(5)
C8 0.072(7) 0.039(6) 0.063(7) 0.013(5) 0.011(6) 0.006(5)
C9 0.088(7) 0.030(5) 0.047(6) -0.002(4) 0.000(5) 0.015(5)
C10 0.080(8) 0.038(6) 0.060(6) 0.004(5) 0.017(6) 0.010(5)
C11 0.100(10) 0.042(6) 0.059(7) -0.001(5) -0.015(6) 0.008(6)
C12 0.117(10) 0.037(6) 0.057(7) 0.003(5) 0.003(7) 0.021(7)
C13 0.29(4) 0.17(2) 0.101(17) -0.036(15) 0.08(2) -0.12(2)
C14 0.53(11) 0.29(6) 0.35(7) -0.05(4) 0.23(8) -0.21(6)
C15 0.22(3) 0.49(8) 0.18(3) -0.02(4) 0.06(2) -0.20(4)

loop_
_atom_type_symbol
_atom_type_description
_atom_type_scat_dispersion_real
_atom_type_scat_dispersion_imag
_atom_type_scat_source
C C 0.0033 0.0016 'International Tables Vol C Tables 4.2.6.8 and 6.1.1.4'
H H 0.0000 0.0000 'International Tables Vol C Tables 4.2.6.8 and 6.1.1.4'
N N 0.0061 0.0033 'International Tables Vol C Tables 4.2.6.8 and 6.1.1.4'
O O 0.0106 0.0060 'International Tables Vol C Tables 4.2.6.8 and 6.1.1.4'
Mn Mn 0.3368 0.7283 'International Tables Vol C Tables 4.2.6.8 and 6.1.1.4'

loop_
_geom_angle_atom_site_label_1
_geom_angle_atom_site_label_2
_geom_angle_atom_site_label_3
_geom_angle
_geom_angle_site_symmetry_1
_geom_angle_site_symmetry_3
O6 Mn1 O5 100.3(3) . .
O6 Mn1 O8 86.9(4) . .
O5 Mn1 O8 102.4(4) . .
O6 Mn1 O7 169.4(4) . .
O5 Mn1 O7 87.7(4) . .
O8 Mn1 O7 84.6(4) . .
O6 Mn1 O2 97.8(3) . .
O5 Mn1 O2 94.8(3) . .
O8 Mn1 O2 161.1(4) . .
O7 Mn1 O2 88.3(3) . .
O6 Mn1 O1 93.8(3) . .
O5 Mn1 O1 149.9(3) . .
O8 Mn1 O1 104.9(4) . .
O7 Mn1 O1 82.2(4) . .
O2 Mn1 O1 56.7(3) . .
O6 Mn1 C1 98.6(3) . .
O5 Mn1 C1 123.1(3) . .
O8 Mn1 C1 131.8(4) . .
O7 Mn1 C1 82.5(4) . .
O2 Mn1 C1 29.5(3) . .
O1 Mn1 C1 27.4(3) . .
O4 Mn2 O4 180.0(3) . 5_666
O4 Mn2 O3 90.6(3) . .
O4 Mn2 O3 89.4(3) 5_666 .
O4 Mn2 O3 89.4(3) . 5_666
O4 Mn2 O3 90.6(3) 5_666 5_666
O3 Mn2 O3 180.0(4) . 5_666
O4 Mn2 O2 87.6(3) . .
O4 Mn2 O2 92.4(3) 5_666 .
O3 Mn2 O2 90.1(3) . .
O3 Mn2 O2 89.9(3) 5_666 .
O4 Mn2 O2 92.4(3) . 5_666
O4 Mn2 O2 87.6(3) 5_666 5_666
O3 Mn2 O2 89.9(3) . 5_666
O3 Mn2 O2 90.1(3) 5_666 5_666
O2 Mn2 O2 180.000(1) . 5_666
C1 O1 Mn1 89.9(6) . .
C1 O2 Mn2 133.3(6) . .
C1 O2 Mn1 90.6(7) . .
Mn2 O2 Mn1 109.9(3) . .
C5 O3 Mn2 139.0(7) . .
C6 O4 Mn2 143.3(7) . .
C6 O5 Mn1 124.9(7) . .
C5 O6 Mn1 131.5(7) . .
C13 O8 Mn1 134.0(14) . .
O10 N1 O9 125(3) . .
O10 N1 C8 130(3) . .
O9 N1 C8 105(3) . .
O11 N2 O12 114(4) . .
O11 N2 C4 129(3) . .
O12 N2 C4 118(3) . .
C13 N3 C14 137(3) . .
C13 N3 C15 115(2) . .
C14 N3 C15 108(2) . .
O1 C1 O2 122.2(10) . .
O1 C1 C2 120.0(9) . .
O2 C1 C2 117.7(9) . .
O1 C1 Mn1 62.7(6) . .
O2 C1 Mn1 59.9(5) . .
C2 C1 Mn1 169.8(7) . .
C4 C2 C3 114.9(10) . .
C4 C2 C1 123.8(10) . .
C3 C2 C1 121.0(9) . .
C4 C3 C2 119.6(10) 5_766 .
C3 C4 C2 125.5(12) 5_766 .
C3 C4 N2 111.2(14) 5_766 .
C2 C4 N2 123.3(15) . .
O3 C5 O6 127.0(9) . .
O3 C5 C10 118.5(10) . 6_655
O6 C5 C10 114.3(10) . 6_655
O4 C6 O5 124.1(9) . .
O4 C6 C7 118.7(10) . .
O5 C6 C7 117.2(10) . .
C8 C7 C12 119.3(9) . .
C8 C7 C6 123.3(10) . .
C12 C7 C6 117.3(10) . .
C7 C8 C9 121.4(10) . .
C7 C8 N1 125.5(10) . .
C9 C8 N1 112.9(10) . .
C10 C9 C8 122.4(9) . .
C9 C10 C11 116.2(10) . .
C9 C10 C5 124.8(10) . 6_665
C11 C10 C5 118.7(10) . 6_665
C12 C11 C10 119.8(10) . .
C7 C12 C11 120.8(10) . .
O8 C13 N3 131(2) . .

loop_
_geom_bond_atom_site_label_1
_geom_bond_atom_site_label_2
_geom_bond_distance
_geom_bond_site_symmetry_2
Mn1 O6 2.081(7) .
Mn1 O5 2.108(8) .
Mn1 O8 2.126(10) .
Mn1 O7 2.211(9) .
Mn1 O2 2.260(7) .
Mn1 O1 2.319(8) .
Mn1 C1 2.610(11) .
Mn2 O4 2.124(7) .
Mn2 O4 2.124(7) 5_666
Mn2 O3 2.149(7) .
Mn2 O3 2.149(7) 5_666
Mn2 O2 2.197(7) .
Mn2 O2 2.197(7) 5_666
O1 C1 1.201(12) .
O2 C1 1.284(11) .
O3 C5 1.187(13) .
O4 C6 1.234(12) .
O5 C6 1.271(12) .
O6 C5 1.290(13) .
O8 C13 1.16(2) .
O9 N1 1.40(3) .
O10 N1 1.24(4) .
O11 N2 1.15(3) .
O12 N2 1.17(4) .
N1 C8 1.52(3) .
N2 C4 1.39(3) .
N3 C13 1.19(3) .
N3 C14 1.47(5) .
N3 C15 1.61(4) .
C1 C2 1.507(16) .
C2 C4 1.362(15) .
C2 C3 1.434(16) .
C3 C4 1.325(16) 5_766
C4 C3 1.325(16) 5_766
C5 C10 1.503(14) 6_655
C6 C7 1.484(13) .
C7 C8 1.357(14) .
C7 C12 1.370(15) .
C8 C9 1.381(15) .
C9 C10 1.366(14) .
C10 C11 1.448(15) .
C10 C5 1.503(14) 6_665
C11 C12 1.395(16) .
